data_1576914
loop_
_publ_author_name
'Mahawar, Pritam'
'Wang, Ganping'
'Ward, Robert J.'
'Kelley, Steven P.'
'Maron, Laurent'
'Walensky, Justin R.'

_publ_section_title
;
 Unusual bonding situations in Th(iv) and U(iv)-Al(iii) pnictogen
 complexes.
;
_journal_issue 18
_journal_name_full 'Chemical science'
_journal_page_first 9158
_journal_page_last 9167
_journal_paper_doi 10.1039/d5sc09143h
_journal_volume 17
_journal_year 2026
_chemical_formula_moiety 'C38 H51 Al N2 U'
_chemical_formula_sum 'C38 H51 Al N2 U'
_chemical_formula_weight 800.81
_chemical_properties_physical Air-sensitive,Moisture-sensitive,Radioactive
_space_group_crystal_system orthorhombic
_space_group_IT_number 60
_space_group_name_Hall '-P 2n 2ab'
_space_group_name_H-M_alt 'P b c n'
_atom_sites_solution_hydrogens mixed
_atom_sites_solution_primary dual
_atom_sites_solution_secondary difmap
_audit_creation_method SHELXL-2019/3
_audit_update_record
;
2025-11-10 deposited with the CCDC.	2026-03-10 downloaded from the CCDC.
;
_cell_angle_alpha 90
_cell_angle_beta 90
_cell_angle_gamma 90
_cell_formula_units_Z 4
_cell_length_a 13.062(3)
_cell_length_b 13.198(3)
_cell_length_c 20.188(5)
_cell_measurement_reflns_used 9988
_cell_measurement_temperature 150.0(2)
_cell_measurement_theta_max 25.21
_cell_measurement_theta_min 2.41
_cell_volume 3480.3(14)
_computing_cell_refinement 'Bruker Apex3 V.2016.9-0/SAINT V8.37A'
_computing_data_collection 'Bruker Apex3 V.2016.9-0'
_computing_data_reduction 'Bruker Apex3 V.2016.9-0/SAINT V8.37A'
_computing_molecular_graphics 'Olex2 (Dolomanov et al., 2009)'
_computing_publication_material 'Olex2 (Dolomanov et al., 2009)'
_computing_structure_refinement 'SHELXL-2019/2 (Sheldrick, 2019)'
_computing_structure_solution 'SHELXT 2014/5 (Sheldrick, 2014)'
_diffrn_ambient_temperature 150(2)
_diffrn_measured_fraction_theta_full 0.999
_diffrn_measured_fraction_theta_max 0.995
_diffrn_measurement_device_type 'Bruker APEX II area detector'
_diffrn_measurement_method 'omega and phi scans'
_diffrn_radiation_type MoK\a
_diffrn_radiation_wavelength 0.71073
_diffrn_reflns_av_R_equivalents 0.0557
_diffrn_reflns_av_unetI/netI 0.0229
_diffrn_reflns_Laue_measured_fraction_full 0.999
_diffrn_reflns_Laue_measured_fraction_max 0.995
_diffrn_reflns_limit_h_max 17
_diffrn_reflns_limit_h_min -17
_diffrn_reflns_limit_k_max 18
_diffrn_reflns_limit_k_min -17
_diffrn_reflns_limit_l_max 27
_diffrn_reflns_limit_l_min -27
_diffrn_reflns_number 68318
_diffrn_reflns_point_group_measured_fraction_full 0.999
_diffrn_reflns_point_group_measured_fraction_max 0.995
_diffrn_reflns_theta_full 25.242
_diffrn_reflns_theta_max 29.066
_diffrn_reflns_theta_min 2.018
_diffrn_source 'Sealed Source Mo with TRIUMPH optics'
_exptl_absorpt_coefficient_mu 4.716
_exptl_absorpt_correction_T_max 0.7458
_exptl_absorpt_correction_T_min 0.6563
_exptl_absorpt_correction_type multi-scan
_exptl_absorpt_process_details 'Bruker AXScale'
_exptl_crystal_colour brown
_exptl_crystal_density_diffrn 1.528
_exptl_crystal_description block
_exptl_crystal_F_000 1592
_exptl_crystal_size_max 0.186
_exptl_crystal_size_mid 0.140
_exptl_crystal_size_min 0.076
_refine_diff_density_max 1.433
_refine_diff_density_min -2.286
_refine_diff_density_rms 0.120
_refine_ls_extinction_method none
_refine_ls_goodness_of_fit_ref 1.233
_refine_ls_hydrogen_treatment mixed
_refine_ls_matrix_type full
_refine_ls_number_parameters 201
_refine_ls_number_reflns 4630
_refine_ls_number_restraints 1
_refine_ls_restrained_S_all 1.233
_refine_ls_R_factor_all 0.0625
_refine_ls_R_factor_gt 0.0377
_refine_ls_shift/su_max 0.001
_refine_ls_shift/su_mean 0.000
_refine_ls_structure_factor_coef Fsqd
_refine_ls_weighting_details 'w=1/[\s^2^(Fo^2^)+(0.0022P)^2^+18.1507P] where P=(Fo^2^+2Fc^2^)/3'
_refine_ls_weighting_scheme calc
_refine_ls_wR_factor_gt 0.0698
_refine_ls_wR_factor_ref 0.0771
_reflns_Friedel_coverage 0.000
_reflns_number_gt 3231
_reflns_number_total 4630
_reflns_threshold_expression 'I > 2\s(I)'
_cod_data_source_file d5sc09143h2.cif
_cod_data_source_block 5
_cod_depositor_comments 'Adding full bibliography for 1576910--1576917.cif.'
_cod_original_cell_volume 3480.4(15)
_cod_database_code 1576914
_shelx_shelxl_version_number 2019/3
_shelx_space_group_comment
; 
The symmetry employed for this shelxl refinement is uniquely defined 
by the following loop, which should always be used as a source of 
symmetry information in preference to the above space-group names. 
They are only intended as comments. 
;
_shelx_estimated_absorpt_t_min 0.474
_shelx_estimated_absorpt_t_max 0.716

loop_
_space_group_symop_operation_xyz
'x, y, z'
'-x+1/2, -y+1/2, z+1/2'
'-x, y, -z+1/2'
'x+1/2, -y+1/2, -z'
'-x, -y, -z'
'x-1/2, y-1/2, -z-1/2'
'x, -y, z-1/2'
'-x-1/2, y-1/2, z'

loop_
_atom_site_label
_atom_site_type_symbol
_atom_site_fract_x
_atom_site_fract_y
_atom_site_fract_z
_atom_site_U_iso_or_equiv
_atom_site_adp_type
_atom_site_occupancy
_atom_site_site_symmetry_order
_atom_site_calc_flag
_atom_site_refinement_flags_posn
_atom_site_refinement_flags_adp
_atom_site_refinement_flags_occupancy
_atom_site_disorder_assembly
_atom_site_disorder_group
U1 U 0.500000 0.42934(2) 0.750000 0.02478(7) Uani 1 2 d S T P . .
Al1 Al 0.500000 0.66212(15) 0.750000 0.0380(5) Uani 1 2 d S T P . .
H1 H 0.641(7) 0.570(9) 0.746(4) 0.046 Uiso 0.5 1 d D U P . .
N1 N 0.5914(4) 0.5650(4) 0.7101(2) 0.0436(13) Uani 1 1 d D . . . .
C1 C 0.6485(4) 0.3052(4) 0.8018(2) 0.0273(10) Uani 1 1 d . . . . .
C2 C 0.5574(4) 0.2701(4) 0.8319(2) 0.0278(10) Uani 1 1 d . . . . .
C3 C 0.5214(3) 0.3464(4) 0.8749(2) 0.0249(11) Uani 1 1 d . . . . .
C4 C 0.5923(4) 0.4269(4) 0.8730(2) 0.0275(10) Uani 1 1 d . . . . .
C5 C 0.6704(4) 0.4015(4) 0.8283(2) 0.0277(11) Uani 1 1 d . . . . .
C6 C 0.7177(4) 0.2464(4) 0.7570(3) 0.0448(14) Uani 1 1 d . . . . .
H6A H 0.689428 0.178413 0.750153 0.067 Uiso 1 1 calc R U . . .
H6B H 0.785676 0.241018 0.777181 0.067 Uiso 1 1 calc R U . . .
H6C H 0.723189 0.281244 0.714272 0.067 Uiso 1 1 calc R U . . .
C7 C 0.5184(4) 0.1633(4) 0.8324(3) 0.0381(14) Uani 1 1 d . . . . .
H7A H 0.443444 0.163700 0.830846 0.057 Uiso 1 1 calc R U . . .
H7B H 0.541194 0.129337 0.873024 0.057 Uiso 1 1 calc R U . . .
H7C H 0.545199 0.126940 0.793811 0.057 Uiso 1 1 calc R U . . .
C8 C 0.4348(4) 0.3368(5) 0.9221(3) 0.0377(13) Uani 1 1 d . . . . .
H8A H 0.404345 0.403608 0.929698 0.057 Uiso 1 1 calc R U . . .
H8B H 0.459863 0.309233 0.964151 0.057 Uiso 1 1 calc R U . . .
H8C H 0.383102 0.291103 0.903516 0.057 Uiso 1 1 calc R U . . .
C9 C 0.5944(5) 0.5147(4) 0.9204(3) 0.0403(14) Uani 1 1 d . . . . .
H9A H 0.632905 0.570870 0.900661 0.060 Uiso 1 1 calc R U . . .
H9B H 0.627541 0.493812 0.961767 0.060 Uiso 1 1 calc R U . . .
H9C H 0.524243 0.536777 0.929710 0.060 Uiso 1 1 calc R U . . .
C10 C 0.7698(4) 0.4576(5) 0.8214(3) 0.0437(15) Uani 1 1 d . . . . .
H10A H 0.808362 0.429990 0.783864 0.065 Uiso 1 1 calc R U . . .
H10B H 0.809986 0.449863 0.862056 0.065 Uiso 1 1 calc R U . . .
H10C H 0.755891 0.529620 0.813681 0.065 Uiso 1 1 calc R U . . .
C11 C 0.6282(4) 0.6104(4) 0.6504(2) 0.0288(11) Uani 1 1 d . . . . .
C12 C 0.7137(4) 0.5726(4) 0.6164(2) 0.0312(11) Uani 1 1 d . . . . .
C13 C 0.7434(4) 0.6217(5) 0.5588(3) 0.0373(13) Uani 1 1 d . . . . .
H13 H 0.800499 0.595791 0.535058 0.045 Uiso 1 1 calc R U . . .
C14 C 0.6946(4) 0.7055(5) 0.5343(3) 0.0361(13) Uani 1 1 d . . . . .
C15 C 0.6111(4) 0.7414(4) 0.5688(3) 0.0337(12) Uani 1 1 d . . . . .
H15 H 0.576442 0.799589 0.552498 0.040 Uiso 1 1 calc R U . . .
C16 C 0.5757(4) 0.6958(4) 0.6261(2) 0.0284(11) Uani 1 1 d . . . . .
C17 C 0.7731(5) 0.4845(5) 0.6412(3) 0.0457(15) Uani 1 1 d . . . . .
H17A H 0.815786 0.457545 0.605343 0.069 Uiso 1 1 calc R U . . .
H17B H 0.725861 0.431739 0.656468 0.069 Uiso 1 1 calc R U . . .
H17C H 0.816820 0.505988 0.678009 0.069 Uiso 1 1 calc R U . . .
C18 C 0.7304(5) 0.7585(5) 0.4720(3) 0.0518(18) Uani 1 1 d . . . . .
H18A H 0.681874 0.745152 0.436051 0.078 Uiso 1 1 calc R U . . .
H18B H 0.798218 0.733130 0.459616 0.078 Uiso 1 1 calc R U . . .
H18C H 0.734210 0.831675 0.480071 0.078 Uiso 1 1 calc R U . . .
C19 C 0.4853(4) 0.7349(4) 0.6656(3) 0.0349(12) Uani 1 1 d . . . . .
H19A H 0.419684 0.718127 0.643636 0.042 Uiso 1 1 calc R U . . .
H19B H 0.489517 0.809141 0.672084 0.042 Uiso 1 1 calc R U . . .

loop_
_atom_site_aniso_label
_atom_site_aniso_U_11
_atom_site_aniso_U_22
_atom_site_aniso_U_33
_atom_site_aniso_U_23
_atom_site_aniso_U_13
_atom_site_aniso_U_12
U1 0.03265(12) 0.02040(10) 0.02128(10) 0.000 -0.00597(14) 0.000
Al1 0.0472(13) 0.0189(9) 0.0480(13) 0.000 0.0188(15) 0.000
N1 0.063(3) 0.031(2) 0.036(3) 0.011(2) 0.023(2) 0.017(3)
C1 0.023(2) 0.031(3) 0.027(2) 0.003(2) -0.002(2) 0.005(2)
C2 0.026(3) 0.028(3) 0.030(2) 0.005(2) -0.002(2) 0.000(2)
C3 0.023(3) 0.030(2) 0.022(2) 0.0063(18) -0.0031(17) 0.0001(18)
C4 0.027(2) 0.031(2) 0.025(2) -0.001(2) -0.0086(19) 0.005(2)
C5 0.021(2) 0.035(3) 0.027(2) 0.009(2) -0.0068(19) 0.000(2)
C6 0.033(3) 0.045(3) 0.057(4) 0.002(3) 0.007(3) 0.015(2)
C7 0.043(4) 0.029(2) 0.042(3) 0.007(2) -0.005(3) -0.006(2)
C8 0.027(3) 0.056(4) 0.030(3) 0.006(3) 0.005(2) 0.000(3)
C9 0.047(3) 0.041(3) 0.033(3) -0.007(2) -0.017(3) 0.005(3)
C10 0.026(3) 0.052(4) 0.053(4) 0.016(3) -0.013(3) -0.010(3)
C11 0.034(3) 0.029(2) 0.023(2) -0.002(2) 0.000(2) -0.004(2)
C12 0.030(2) 0.034(3) 0.030(2) -0.008(2) -0.001(2) -0.001(2)
C13 0.029(3) 0.051(3) 0.032(3) -0.012(3) 0.005(2) -0.017(3)
C14 0.039(3) 0.045(3) 0.024(2) -0.004(2) -0.002(2) -0.021(3)
C15 0.042(3) 0.033(3) 0.026(3) 0.005(2) -0.007(2) -0.014(2)
C16 0.029(3) 0.029(3) 0.027(2) 0.000(2) -0.002(2) -0.010(2)
C17 0.044(4) 0.046(4) 0.047(4) -0.013(3) 0.003(3) 0.011(3)
C18 0.060(4) 0.068(4) 0.028(3) 0.003(3) 0.003(3) -0.031(4)
C19 0.031(3) 0.031(2) 0.043(3) 0.001(2) 0.004(2) 0.003(2)

loop_
_atom_type_symbol
_atom_type_description
_atom_type_scat_dispersion_real
_atom_type_scat_dispersion_imag
_atom_type_scat_source
C C 0.0033 0.0016 'International Tables Vol C Tables 4.2.6.8 and 6.1.1.4'
H H 0.0000 0.0000 'International Tables Vol C Tables 4.2.6.8 and 6.1.1.4'
N N 0.0061 0.0033 'International Tables Vol C Tables 4.2.6.8 and 6.1.1.4'
Al Al 0.0645 0.0514 'International Tables Vol C Tables 4.2.6.8 and 6.1.1.4'
U U -9.6767 9.6646 'International Tables Vol C Tables 4.2.6.8 and 6.1.1.4'

loop_
_geom_angle_atom_site_label_1
_geom_angle_atom_site_label_2
_geom_angle_atom_site_label_3
_geom_angle
_geom_angle_site_symmetry_1
_geom_angle_site_symmetry_3
_geom_angle_publ_flag
N1 U1 N1 77.6(2) . 3_656 ?
N1 U1 C1 103.35(17) . . ?
N1 U1 C1 134.31(17) 3_656 . ?
N1 U1 C1 134.31(17) . 3_656 ?
N1 U1 C1 103.35(17) 3_656 3_656 ?
C1 U1 C1 106.8(2) . 3_656 ?
N1 U1 C5 108.84(17) . 3_656 ?
N1 U1 C5 83.39(17) 3_656 3_656 ?
C1 U1 C5 135.23(16) . 3_656 ?
C1 U1 C5 29.65(15) 3_656 3_656 ?
N1 U1 C5 83.40(17) . . ?
N1 U1 C5 108.84(18) 3_656 . ?
C1 U1 C5 29.65(15) . . ?
C1 U1 C5 135.23(16) 3_656 . ?
C5 U1 C5 164.7(2) 3_656 . ?
N1 U1 C4 85.48(17) . 3_656 ?
N1 U1 C4 95.58(17) 3_656 3_656 ?
C1 U1 C4 130.10(15) . 3_656 ?
C1 U1 C4 48.83(15) 3_656 3_656 ?
C5 U1 C4 29.46(14) 3_656 3_656 ?
C5 U1 C4 150.18(15) . 3_656 ?
N1 U1 C4 95.58(17) . . ?
N1 U1 C4 85.48(17) 3_656 . ?
C1 U1 C4 48.83(15) . . ?
C1 U1 C4 130.10(15) 3_656 . ?
C5 U1 C4 150.18(15) 3_656 . ?
C5 U1 C4 29.46(14) . . ?
C4 U1 C4 178.6(2) 3_656 . ?
N1 U1 C3 92.38(16) . 3_656 ?
N1 U1 C3 125.14(16) 3_656 3_656 ?
C1 U1 C3 100.55(14) . 3_656 ?
C1 U1 C3 49.05(14) 3_656 3_656 ?
C5 U1 C3 48.81(14) 3_656 3_656 ?
C5 U1 C3 123.56(14) . 3_656 ?
C4 U1 C3 29.55(14) 3_656 3_656 ?
C4 U1 C3 149.37(14) . 3_656 ?
N1 U1 C3 125.14(16) . . ?
N1 U1 C3 92.38(16) 3_656 . ?
C1 U1 C3 49.05(14) . . ?
C1 U1 C3 100.55(14) 3_656 . ?
C5 U1 C3 123.56(14) 3_656 . ?
C5 U1 C3 48.81(14) . . ?
C4 U1 C3 149.37(14) 3_656 . ?
C4 U1 C3 29.55(14) . . ?
C3 U1 C3 133.3(2) 3_656 . ?
N1 U1 C2 121.42(16) . 3_656 ?
N1 U1 C2 131.14(17) 3_656 3_656 ?
C1 U1 C2 88.06(15) . 3_656 ?
C1 U1 C2 29.68(14) 3_656 3_656 ?
C5 U1 C2 48.65(15) 3_656 3_656 ?
C5 U1 C2 117.31(15) . 3_656 ?
C4 U1 C2 48.52(15) 3_656 3_656 ?
C4 U1 C2 130.13(15) . 3_656 ?
C3 U1 C2 29.50(14) 3_656 3_656 ?
C3 U1 C2 105.73(15) . 3_656 ?
N1 U1 C2 131.14(17) . . ?
N1 U1 C2 121.42(16) 3_656 . ?
C1 U1 C2 29.68(14) . . ?
C1 U1 C2 88.06(15) 3_656 . ?
C5 U1 C2 117.31(15) 3_656 . ?
C5 U1 C2 48.65(15) . . ?
C4 U1 C2 130.12(15) 3_656 . ?
C4 U1 C2 48.52(15) . . ?
C3 U1 C2 105.73(15) 3_656 . ?
C3 U1 C2 29.50(14) . . ?
C2 U1 C2 81.6(2) 3_656 . ?
N1 U1 H1 21.7(13) . . ?
N1 U1 H1 80(3) 3_656 . ?
C1 U1 H1 86.4(19) . . ?
C1 U1 H1 155.4(15) 3_656 . ?
C5 U1 H1 130.3(14) 3_656 . ?
C5 U1 H1 62.8(15) . . ?
C4 U1 H1 106.8(14) 3_656 . ?
C4 U1 H1 74.2(14) . . ?
C3 U1 H1 109(2) 3_656 . ?
C3 U1 H1 103.7(14) . . ?
C2 U1 H1 135(2) 3_656 . ?
C2 U1 H1 111.4(16) . . ?
N1 U1 H1 80(3) . 3_656 ?
N1 U1 H1 21.7(13) 3_656 3_656 ?
C1 U1 H1 155.4(15) . 3_656 ?
C1 U1 H1 86.4(19) 3_656 3_656 ?
C5 U1 H1 62.8(15) 3_656 3_656 ?
C5 U1 H1 130.3(14) . 3_656 ?
C4 U1 H1 74.2(14) 3_656 3_656 ?
C4 U1 H1 106.8(14) . 3_656 ?
C3 U1 H1 103.7(14) 3_656 3_656 ?
C3 U1 H1 109(2) . 3_656 ?
C2 U1 H1 111.4(16) 3_656 3_656 ?
C2 U1 H1 135(2) . 3_656 ?
H1 U1 H1 90(5) . 3_656 ?
N1 Al1 N1 96.7(3) . 3_656 ?
N1 Al1 C19 91.3(2) . . ?
N1 Al1 C19 128.8(2) 3_656 . ?
N1 Al1 C19 128.8(2) . 3_656 ?
N1 Al1 C19 91.3(2) 3_656 3_656 ?
C19 Al1 C19 121.5(3) . 3_656 ?
N1 Al1 U1 48.33(16) . . ?
N1 Al1 U1 48.33(15) 3_656 . ?
C19 Al1 U1 119.25(16) . . ?
C19 Al1 U1 119.25(16) 3_656 . ?
C11 N1 Al1 106.3(3) . . ?
C11 N1 U1 142.8(4) . . ?
Al1 N1 U1 92.8(2) . . ?
C11 N1 H1 112(7) . . ?
Al1 N1 H1 93(7) . . ?
U1 N1 H1 98(7) . . ?
C5 C1 C2 107.7(4) . . ?
C5 C1 C6 125.1(5) . . ?
C2 C1 C6 126.7(5) . . ?
C5 C1 U1 75.6(3) . . ?
C2 C1 U1 76.3(3) . . ?
C6 C1 U1 120.4(4) . . ?
C3 C2 C1 108.1(4) . . ?
C3 C2 C7 123.6(5) . . ?
C1 C2 C7 126.6(5) . . ?
C3 C2 U1 74.8(3) . . ?
C1 C2 U1 74.0(3) . . ?
C7 C2 U1 128.7(3) . . ?
C4 C3 C2 107.6(4) . . ?
C4 C3 C8 125.7(5) . . ?
C2 C3 C8 126.0(5) . . ?
C4 C3 U1 75.1(3) . . ?
C2 C3 U1 75.7(3) . . ?
C8 C3 U1 122.8(3) . . ?
C5 C4 C3 108.4(4) . . ?
C5 C4 C9 125.4(5) . . ?
C3 C4 C9 125.1(5) . . ?
C5 C4 U1 75.1(3) . . ?
C3 C4 U1 75.4(3) . . ?
C9 C4 U1 124.9(3) . . ?
C4 C5 C1 108.2(4) . . ?
C4 C5 C10 124.9(5) . . ?
C1 C5 C10 125.8(5) . . ?
C4 C5 U1 75.4(3) . . ?
C1 C5 U1 74.8(3) . . ?
C10 C5 U1 125.4(3) . . ?
C1 C6 H6A 109.5 . . ?
C1 C6 H6B 109.5 . . ?
H6A C6 H6B 109.5 . . ?
C1 C6 H6C 109.5 . . ?
H6A C6 H6C 109.5 . . ?
H6B C6 H6C 109.5 . . ?
C2 C7 H7A 109.5 . . ?
C2 C7 H7B 109.5 . . ?
H7A C7 H7B 109.5 . . ?
C2 C7 H7C 109.5 . . ?
H7A C7 H7C 109.5 . . ?
H7B C7 H7C 109.5 . . ?
C3 C8 H8A 109.5 . . ?
C3 C8 H8B 109.5 . . ?
H8A C8 H8B 109.5 . . ?
C3 C8 H8C 109.5 . . ?
H8A C8 H8C 109.5 . . ?
H8B C8 H8C 109.5 . . ?
C4 C9 H9A 109.5 . . ?
C4 C9 H9B 109.5 . . ?
H9A C9 H9B 109.5 . . ?
C4 C9 H9C 109.5 . . ?
H9A C9 H9C 109.5 . . ?
H9B C9 H9C 109.5 . . ?
C5 C10 H10A 109.5 . . ?
C5 C10 H10B 109.5 . . ?
H10A C10 H10B 109.5 . . ?
C5 C10 H10C 109.5 . . ?
H10A C10 H10C 109.5 . . ?
H10B C10 H10C 109.5 . . ?
C12 C11 C16 120.3(5) . . ?
C12 C11 N1 122.0(5) . . ?
C16 C11 N1 117.7(5) . . ?
C13 C12 C11 117.8(5) . . ?
C13 C12 C17 120.1(5) . . ?
C11 C12 C17 122.1(5) . . ?
C14 C13 C12 123.3(5) . . ?
C14 C13 H13 118.3 . . ?
C12 C13 H13 118.3 . . ?
C13 C14 C15 117.7(5) . . ?
C13 C14 C18 122.0(6) . . ?
C15 C14 C18 120.3(6) . . ?
C14 C15 C16 122.5(5) . . ?
C14 C15 H15 118.8 . . ?
C16 C15 H15 118.8 . . ?
C15 C16 C11 118.4(5) . . ?
C15 C16 C19 123.5(5) . . ?
C11 C16 C19 118.0(4) . . ?
C12 C17 H17A 109.5 . . ?
C12 C17 H17B 109.5 . . ?
H17A C17 H17B 109.5 . . ?
C12 C17 H17C 109.5 . . ?
H17A C17 H17C 109.5 . . ?
H17B C17 H17C 109.5 . . ?
C14 C18 H18A 109.5 . . ?
C14 C18 H18B 109.5 . . ?
H18A C18 H18B 109.5 . . ?
C14 C18 H18C 109.5 . . ?
H18A C18 H18C 109.5 . . ?
H18B C18 H18C 109.5 . . ?
C16 C19 Al1 102.3(3) . . ?
C16 C19 H19A 111.3 . . ?
Al1 C19 H19A 111.3 . . ?
C16 C19 H19B 111.3 . . ?
Al1 C19 H19B 111.3 . . ?
H19A C19 H19B 109.2 . . ?

loop_
_geom_bond_atom_site_label_1
_geom_bond_atom_site_label_2
_geom_bond_distance
_geom_bond_site_symmetry_2
_geom_bond_publ_flag
U1 N1 2.298(5) . ?
U1 N1 2.298(5) 3_656 ?
U1 C1 2.746(5) . ?
U1 C1 2.746(5) 3_656 ?
U1 C5 2.756(5) 3_656 ?
U1 C5 2.756(5) . ?
U1 C4 2.760(5) 3_656 ?
U1 C4 2.760(5) . ?
U1 C3 2.764(4) 3_656 ?
U1 C3 2.764(4) . ?
U1 C2 2.776(5) 3_656 ?
U1 C2 2.776(5) . ?
U1 H1 2.62(10) . ?
U1 H1 2.62(10) 3_656 ?
Al1 N1 1.928(5) . ?
Al1 N1 1.928(5) 3_656 ?
Al1 C19 1.966(5) . ?
Al1 C19 1.966(5) 3_656 ?
N1 C11 1.431(6) . ?
N1 H1 0.98(2) . ?
C1 C5 1.408(7) . ?
C1 C2 1.415(7) . ?
C1 C6 1.496(7) . ?
C2 C3 1.410(7) . ?
C2 C7 1.499(7) . ?
C3 C4 1.409(7) . ?
C3 C8 1.484(7) . ?
C4 C5 1.402(7) . ?
C4 C9 1.504(7) . ?
C5 C10 1.501(7) . ?
C6 H6A 0.9800 . ?
C6 H6B 0.9800 . ?
C6 H6C 0.9800 . ?
C7 H7A 0.9800 . ?
C7 H7B 0.9800 . ?
C7 H7C 0.9800 . ?
C8 H8A 0.9800 . ?
C8 H8B 0.9800 . ?
C8 H8C 0.9800 . ?
C9 H9A 0.9800 . ?
C9 H9B 0.9800 . ?
C9 H9C 0.9800 . ?
C10 H10A 0.9800 . ?
C10 H10B 0.9800 . ?
C10 H10C 0.9800 . ?
C11 C12 1.402(7) . ?
C11 C16 1.407(7) . ?
C12 C13 1.387(7) . ?
C12 C17 1.485(8) . ?
C13 C14 1.369(8) . ?
C13 H13 0.9500 . ?
C14 C15 1.377(8) . ?
C14 C18 1.513(7) . ?
C15 C16 1.385(7) . ?
C15 H15 0.9500 . ?
C16 C19 1.515(7) . ?
C17 H17A 0.9800 . ?
C17 H17B 0.9800 . ?
C17 H17C 0.9800 . ?
C18 H18A 0.9800 . ?
C18 H18B 0.9800 . ?
C18 H18C 0.9800 . ?
C19 H19A 0.9900 . ?
C19 H19B 0.9900 . ?
